data_2017185
loop_
_publ_author_name
'Cobo, Justo'
'Nogueras, Manuel'
'de la Torre, Jos\'e M.'
'Glidewell, Christopher'

_publ_section_title
;2-Methoxy-3-methyl-6-oxo-4-(2,3,4-tri-<i>O</i>-acetyl-\b-<small>D</small>-xylopyranosylamino)-1,6-dihydropyrimidine-5-carbaldehyde
 0.065-hydrate and
 2-methylsulfanyl-6-oxo-4-(2,3,4-tri-<i>O</i>-acetyl-\b-<small>D</small>-xylopyranosylamino)-1,6-dihydropyrimidine-5-carbaldehyde:
 hydrogen-bonded structures in one or three dimensions
;
_journal_coeditor_code GG3202
_journal_issue 7
_journal_name_full 'Acta Crystallographica Section C'
_journal_page_first o321
_journal_page_last o325
_journal_paper_doi 10.1107/S0108270109019374
_journal_volume 65
_journal_year 2009
_chemical_formula_iupac 'C17 H21 N3 O9 S'
_chemical_formula_moiety 'C17 H21 N3 O9 S'
_chemical_formula_sum 'C17 H21 N3 O9 S'
_chemical_formula_weight 443.44
_chemical_name_systematic 1,6-dihydropyrimidine-5-carbaldehyde
_space_group_IT_number 19
_symmetry_cell_setting orthorhombic
_symmetry_space_group_name_Hall 'P 2ac 2ab'
_symmetry_space_group_name_H-M 'P 21 21 21'
_atom_sites_solution_hydrogens geom
_atom_sites_solution_primary direct
_atom_sites_solution_secondary difmap
_cell_angle_alpha 90.00
_cell_angle_beta 90.00
_cell_angle_gamma 90.00
_cell_formula_units_Z 4
_cell_length_a 6.92940(10)
_cell_length_b 10.7415(2)
_cell_length_c 26.4825(5)
_cell_measurement_reflns_used 4481
_cell_measurement_temperature 120(2)
_cell_measurement_theta_max 27.49
_cell_measurement_theta_min 3.32
_cell_volume 1971.15(6)
_computing_cell_refinement 'DIRAX/LSQ (Duisenberg <i>et al.</i>,  2000)'
_computing_data_collection 'COLLECT (Hooft, 1999)'
_computing_data_reduction 'EVALCCD (Duisenberg <i>et al.</i>,  2003)'
_computing_molecular_graphics 'PLATON (Spek, 2009)'
_computing_publication_material 'SHELXL97 (Sheldrick, 2008) and PLATON (Spek, 2009)'
_computing_structure_refinement 'SHELXL97 (Sheldrick, 2008)'
_computing_structure_solution 'SIR2004 (Burla <i>et al.</i>,  2005)'
_diffrn_ambient_temperature 120(2)
_diffrn_detector_area_resol_mean 9.091
_diffrn_measured_fraction_theta_full 0.995
_diffrn_measured_fraction_theta_max 0.995
_diffrn_measurement_device_type 'Bruker--Nonius KappaCCD'
_diffrn_measurement_method '\f and \w'
_diffrn_radiation_monochromator graphite
_diffrn_radiation_source 'Bruker--Nonius FR591 rotating anode'
_diffrn_radiation_type 'Mo K\a'
_diffrn_radiation_wavelength 0.71073
_diffrn_reflns_av_R_equivalents 0.0306
_diffrn_reflns_av_sigmaI/netI 0.0364
_diffrn_reflns_limit_h_max 6
_diffrn_reflns_limit_h_min -8
_diffrn_reflns_limit_k_max 9
_diffrn_reflns_limit_k_min -13
_diffrn_reflns_limit_l_max 34
_diffrn_reflns_limit_l_min -34
_diffrn_reflns_number 12812
_diffrn_reflns_theta_full 27.49
_diffrn_reflns_theta_max 27.49
_diffrn_reflns_theta_min 3.32
_diffrn_standards_decay_% 0
_diffrn_standards_number 0
_exptl_absorpt_coefficient_mu 0.222
_exptl_absorpt_correction_T_max 0.936
_exptl_absorpt_correction_T_min 0.885
_exptl_absorpt_correction_type multi-scan
_exptl_absorpt_process_details '(SADABS; Sheldrick, 2003)'
_exptl_crystal_colour colourless
_exptl_crystal_density_diffrn 1.494
_exptl_crystal_density_method 'not measured'
_exptl_crystal_description block
_exptl_crystal_F_000 928
_exptl_crystal_size_max 0.44
_exptl_crystal_size_mid 0.35
_exptl_crystal_size_min 0.30
_refine_diff_density_max 0.424
_refine_diff_density_min -0.451
_refine_ls_abs_structure_details 'Flack (1983)'
_refine_ls_abs_structure_Flack -0.02(7)
_refine_ls_extinction_coef 0.039(2)
_refine_ls_extinction_expression Fc^*^=kFc[1+0.001xFc^2^\l^3^/sin(2\q)]^-1/4^
_refine_ls_extinction_method 'SHELXL97 (Sheldrick, 2008)'
_refine_ls_goodness_of_fit_ref 1.136
_refine_ls_hydrogen_treatment constr
_refine_ls_matrix_type full
_refine_ls_number_parameters 327
_refine_ls_number_reflns 4482
_refine_ls_number_restraints 40
_refine_ls_restrained_S_all 1.139
_refine_ls_R_factor_all 0.0432
_refine_ls_R_factor_gt 0.0377
_refine_ls_shift/su_max 0.001
_refine_ls_shift/su_mean 0.000
_refine_ls_structure_factor_coef Fsqd
_refine_ls_weighting_details 'w=1/[\s^2^(Fo^2^)+(0.0577P)^2^+0.0098P] where P=(Fo^2^+2Fc^2^)/3'
_refine_ls_weighting_scheme calc
_refine_ls_wR_factor_gt 0.0933
_refine_ls_wR_factor_ref 0.0964
_reflns_number_gt 4065
_reflns_number_total 4482
_reflns_threshold_expression I>2\s(I)
_cod_data_source_file gg3202.cif
_cod_data_source_block II
_cod_depositor_comments
;
The following automatic conversions were performed:
'_exptl_absorpt_correction_type' value 'Multi-scan' changed to
'multi-scan' according to
'/home/saulius/struct/CIF-dictionaries/cif_core.dic' dictionary named
'cif_core.dic' version 2.4.1 from 2010-06-29.

Automatic conversion script
Id: cif_fix_enum 1527 2010-12-29 10:47:43Z saulius 

The following automatic conversions were performed:

'_exptl_absorpt_correction_type' value 'Multi-scan' changed to
'multi-scan' according to
/home/saulius/struct/CIF-dictionaries/cif_core.dic dictionary named
'cif_core.dic' version 2.4.1 from 2010-06-29.

Automatic conversion script
Id: cif_fix_values 1715 2011-07-08 13:25:40Z adriana 
;
_cod_database_code 2017185
_cod_database_fobs_code 2017185

loop_
_symmetry_equiv_pos_as_xyz
'x, y, z'
'-x+1/2, -y, z+1/2'
'x+1/2, -y+1/2, -z'
'-x, y+1/2, -z+1/2'

loop_
_atom_site_type_symbol
_atom_site_label
_atom_site_fract_x
_atom_site_fract_y
_atom_site_fract_z
_atom_site_U_iso_or_equiv
_atom_site_adp_type
_atom_site_calc_flag
_atom_site_refinement_flags
_atom_site_occupancy
_atom_site_disorder_assembly
_atom_site_disorder_group
N N11A 0.2117(3) 0.88401(15) 0.69071(6) 0.0192(4) Uani d PD 0.899(2) A -1
C C12A 0.2137(3) 0.98938(18) 0.71673(8) 0.0183(4) Uani d PD 0.899(2) A -1
N N13A 0.2512(3) 0.99686(15) 0.76673(6) 0.0197(4) Uani d PD 0.899(2) A -1
H H13A 0.2444 1.0701 0.7815 0.024 Uiso calc PR 0.899(2) A -1
C C14A 0.3007(4) 0.89276(19) 0.79600(7) 0.0194(4) Uani d PD 0.899(2) A -1
C C15A 0.2951(7) 0.7777(2) 0.76919(9) 0.0192(6) Uani d PD 0.899(2) A -1
C C16A 0.2517(5) 0.77804(18) 0.71710(9) 0.0175(6) Uani d PD 0.899(2) A -1
S S1A 0.16492(8) 1.12014(5) 0.67968(2) 0.02615(19) Uani d PD 0.899(2) A -1
C C17A 0.1898(3) 1.25098(19) 0.72224(8) 0.0275(5) Uani d PD 0.899(2) A -1
H H17A 0.1052 1.2390 0.7515 0.041 Uiso calc PR 0.899(2) A -1
H H17B 0.1538 1.3278 0.7046 0.041 Uiso calc PR 0.899(2) A -1
H H17C 0.3241 1.2570 0.7336 0.041 Uiso calc PR 0.899(2) A -1
O O14A 0.3420(3) 0.90748(14) 0.84079(6) 0.0273(4) Uani d PD 0.899(2) A -1
C C51A 0.3352(4) 0.6648(2) 0.79630(8) 0.0207(5) Uani d PD 0.899(2) A -1
H H51A 0.3549 0.6721 0.8317 0.025 Uiso calc PR 0.899(2) A -1
O O51A 0.3465(9) 0.55923(17) 0.77805(12) 0.0241(4) Uani d PD 0.899(2) A -1
N N16A 0.2544(6) 0.6701(3) 0.6922(2) 0.0207(7) Uani d PD 0.899(2) A -1
H H16A 0.2887 0.6038 0.7095 0.025 Uiso calc PR 0.899(2) A -1
N N11B 0.226(4) 0.9040(8) 0.7040(4) 0.0192(4) Uani d PD 0.101(2) A -2
C C12B 0.229(3) 0.9958(7) 0.7374(3) 0.0183(4) Uani d PD 0.101(2) A -2
N N13B 0.253(3) 0.9795(8) 0.7876(3) 0.0197(4) Uani d PD 0.101(2) A -2
H H13B 0.2313 1.0428 0.8078 0.024 Uiso calc PR 0.101(2) A -2
C C14B 0.312(4) 0.8664(10) 0.8087(4) 0.0194(4) Uani d PD 0.101(2) A -2
C C15B 0.323(8) 0.7666(12) 0.7733(5) 0.0192(6) Uani d PD 0.101(2) A -2
C C16B 0.281(7) 0.7897(11) 0.7219(5) 0.0175(6) Uani d PD 0.101(2) A -2
S S1B 0.1630(7) 1.1402(4) 0.71288(19) 0.0254(15) Uani d PDU 0.101(2) A -2
C C17B 0.158(3) 1.1174(12) 0.6450(2) 0.026(4) Uani d PDU 0.101(2) A -2
H H17D 0.0794 1.0439 0.6371 0.039 Uiso calc PR 0.101(2) A -2
H H17E 0.2892 1.1050 0.6325 0.039 Uiso calc PR 0.101(2) A -2
H H17F 0.1010 1.1908 0.6288 0.039 Uiso calc PR 0.101(2) A -2
O O14B 0.363(3) 0.8653(12) 0.8531(4) 0.0273(4) Uani d PD 0.101(2) A -2
C C51B 0.371(5) 0.6449(9) 0.7916(6) 0.0207(5) Uani d PD 0.101(2) A -2
H H51B 0.4376 0.6412 0.8230 0.025 Uiso calc PR 0.101(2) A -2
O O51B 0.337(9) 0.5446(11) 0.7709(14) 0.0241(4) Uani d PD 0.101(2) A -2
N N16B 0.228(7) 0.687(4) 0.693(2) 0.0207(7) Uani d PD 0.101(2) A -2
H H16B 0.1983 0.6237 0.7126 0.025 Uiso calc PR 0.101(2) A -2
C C21 0.2073(3) 0.65075(16) 0.63997(6) 0.0206(4) Uani d . 1 . .
H H21 0.1307 0.7222 0.6264 0.025 Uiso calc R 1 A .
C C22 0.3924(3) 0.63106(15) 0.60911(6) 0.0182(4) Uani d . 1 A .
H H22 0.4797 0.5703 0.6264 0.022 Uiso calc R 1 . .
C C23 0.3431(2) 0.58661(15) 0.55639(6) 0.0179(3) Uani d . 1 . .
H H23 0.2763 0.6542 0.5372 0.022 Uiso calc R 1 A .
C C24 0.2143(3) 0.47314(16) 0.56016(6) 0.0196(4) Uani d . 1 A .
H H24 0.2856 0.4039 0.5771 0.024 Uiso calc R 1 . .
C C25 0.0354(2) 0.50570(18) 0.59043(6) 0.0222(4) Uani d . 1 . .
H H25A -0.0340 0.5758 0.5743 0.027 Uiso calc R 1 A .
H H25B -0.0527 0.4332 0.5920 0.027 Uiso calc R 1 . .
O O26 0.09607(18) 0.54000(12) 0.64029(4) 0.0231(3) Uani d . 1 A .
O O22 0.48698(18) 0.75006(11) 0.60321(4) 0.0203(3) Uani d . 1 . .
C C221 0.6450(3) 0.77542(17) 0.63151(7) 0.0230(4) Uani d . 1 A .
O O221 0.7116(2) 0.70511(13) 0.66180(6) 0.0379(4) Uani d . 1 . .
C C222 0.7170(3) 0.90289(16) 0.62015(7) 0.0282(4) Uani d . 1 . .
H H22A 0.6377 0.9643 0.6380 0.042 Uiso calc R 1 A .
H H22B 0.7094 0.9180 0.5837 0.042 Uiso calc R 1 . .
H H22C 0.8514 0.9104 0.6313 0.042 Uiso calc R 1 . .
O O23 0.51873(17) 0.55138(11) 0.53106(4) 0.0205(3) Uani d . 1 A .
C C231 0.5649(3) 0.61331(17) 0.48826(6) 0.0203(4) Uani d . 1 . .
O O231 0.4777(2) 0.70263(12) 0.47298(5) 0.0283(3) Uani d . 1 A .
C C232 0.7360(3) 0.55551(18) 0.46332(7) 0.0289(4) Uani d . 1 A .
H H23A 0.7338 0.5745 0.4271 0.043 Uiso calc R 1 . .
H H23B 0.7322 0.4651 0.4681 0.043 Uiso calc R 1 . .
H H23C 0.8545 0.5890 0.4783 0.043 Uiso calc R 1 . .
O O24 0.16847(18) 0.43814(12) 0.50885(4) 0.0213(3) Uani d . 1 . .
C C241 0.1315(3) 0.31614(18) 0.50083(7) 0.0242(4) Uani d . 1 A .
O O241 0.1123(2) 0.24259(12) 0.53471(5) 0.0364(4) Uani d . 1 . .
C C242 0.1192(3) 0.28741(19) 0.44560(7) 0.0284(4) Uani d . 1 . .
H H24A 0.1050 0.1974 0.4409 0.043 Uiso calc R 1 A .
H H24B 0.2370 0.3159 0.4287 0.043 Uiso calc R 1 . .
H H24C 0.0073 0.3302 0.4310 0.043 Uiso calc R 1 . .

loop_
_atom_site_aniso_label
_atom_site_aniso_U_11
_atom_site_aniso_U_22
_atom_site_aniso_U_33
_atom_site_aniso_U_12
_atom_site_aniso_U_13
_atom_site_aniso_U_23
N11A 0.0203(8) 0.0205(8) 0.0169(9) -0.0021(8) -0.0017(8) -0.0022(7)
C12A 0.0148(9) 0.0200(9) 0.0202(10) -0.0016(8) 0.0005(9) -0.0040(8)
N13A 0.0227(8) 0.0198(8) 0.0165(9) 0.0006(7) 0.0000(9) -0.0031(7)
C14A 0.0181(9) 0.0210(11) 0.0190(10) -0.0004(9) 0.0021(10) -0.0001(8)
C15A 0.014(2) 0.0233(10) 0.0205(9) 0.0006(8) 0.0015(8) -0.0009(8)
C16A 0.0127(17) 0.0190(9) 0.0210(8) -0.0028(9) 0.0003(8) -0.0022(7)
S1A 0.0284(3) 0.0221(3) 0.0279(4) 0.0005(2) -0.0055(2) 0.0027(2)
C17A 0.0233(10) 0.0214(10) 0.0378(12) 0.0001(9) -0.0029(9) 0.0005(9)
O14A 0.0369(9) 0.0255(9) 0.0195(8) 0.0000(8) -0.0038(7) -0.0025(6)
C51A 0.0174(14) 0.0289(11) 0.0158(9) 0.0030(9) 0.0043(8) -0.0016(8)
O51A 0.0313(10) 0.0235(8) 0.0175(13) 0.0019(11) -0.0007(11) -0.0018(7)
N16A 0.0288(19) 0.0175(14) 0.0158(7) 0.0057(11) 0.0002(11) 0.0011(11)
N11B 0.0203(8) 0.0205(8) 0.0169(9) -0.0021(8) -0.0017(8) -0.0022(7)
C12B 0.0148(9) 0.0200(9) 0.0202(10) -0.0016(8) 0.0005(9) -0.0040(8)
N13B 0.0227(8) 0.0198(8) 0.0165(9) 0.0006(7) 0.0000(9) -0.0031(7)
C14B 0.0181(9) 0.0210(11) 0.0190(10) -0.0004(9) 0.0021(10) -0.0001(8)
C15B 0.014(2) 0.0233(10) 0.0205(9) 0.0006(8) 0.0015(8) -0.0009(8)
C16B 0.0127(17) 0.0190(9) 0.0210(8) -0.0028(9) 0.0003(8) -0.0022(7)
S1B 0.027(2) 0.027(3) 0.022(3) 0.007(2) -0.002(2) -0.0047(19)
C17B 0.041(8) 0.030(7) 0.007(6) -0.002(7) -0.012(6) 0.003(6)
O14B 0.0369(9) 0.0255(9) 0.0195(8) 0.0000(8) -0.0038(7) -0.0025(6)
C51B 0.0174(14) 0.0289(11) 0.0158(9) 0.0030(9) 0.0043(8) -0.0016(8)
O51B 0.0313(10) 0.0235(8) 0.0175(13) 0.0019(11) -0.0007(11) -0.0018(7)
N16B 0.0288(19) 0.0175(14) 0.0158(7) 0.0057(11) 0.0002(11) 0.0011(11)
C21 0.0233(9) 0.0215(9) 0.0170(8) 0.0023(7) -0.0002(7) 0.0000(7)
C22 0.0225(8) 0.0135(8) 0.0187(8) 0.0001(7) -0.0010(7) 0.0014(7)
C23 0.0195(8) 0.0167(8) 0.0176(8) 0.0033(7) 0.0012(7) 0.0017(6)
C24 0.0241(9) 0.0178(8) 0.0170(8) 0.0010(7) -0.0013(7) 0.0011(7)
C25 0.0210(9) 0.0268(10) 0.0189(8) -0.0028(8) -0.0003(7) -0.0023(7)
O26 0.0252(6) 0.0270(7) 0.0173(6) -0.0038(6) 0.0023(5) 0.0005(5)
O22 0.0234(6) 0.0166(6) 0.0209(6) -0.0014(5) -0.0024(5) 0.0033(5)
C221 0.0253(9) 0.0228(9) 0.0208(8) 0.0011(8) -0.0007(8) -0.0025(7)
O221 0.0441(8) 0.0278(7) 0.0418(8) -0.0048(7) -0.0221(7) 0.0091(7)
C222 0.0340(11) 0.0244(10) 0.0261(9) -0.0052(9) 0.0000(8) -0.0035(7)
O23 0.0214(6) 0.0204(6) 0.0195(6) 0.0028(5) 0.0034(5) 0.0020(5)
C231 0.0226(8) 0.0180(9) 0.0205(8) -0.0053(7) 0.0013(7) -0.0016(7)
O231 0.0316(7) 0.0249(7) 0.0286(7) 0.0023(6) 0.0040(6) 0.0068(6)
C232 0.0303(10) 0.0243(9) 0.0321(10) -0.0019(8) 0.0127(9) 0.0021(8)
O24 0.0277(6) 0.0180(6) 0.0183(6) -0.0005(6) -0.0013(5) -0.0010(5)
C241 0.0232(9) 0.0206(10) 0.0287(10) 0.0002(8) 0.0015(8) -0.0039(8)
O241 0.0530(9) 0.0219(7) 0.0342(7) -0.0069(7) 0.0004(7) 0.0032(6)
C242 0.0326(10) 0.0256(10) 0.0271(9) -0.0004(8) -0.0017(8) -0.0065(8)

loop_
_atom_type_symbol
_atom_type_description
_atom_type_scat_dispersion_real
_atom_type_scat_dispersion_imag
_atom_type_scat_source
C C 0.0033 0.0016 'International Tables Vol C Tables 4.2.6.8 and 6.1.1.4'
H H 0.0000 0.0000 'International Tables Vol C Tables 4.2.6.8 and 6.1.1.4'
N N 0.0061 0.0033 'International Tables Vol C Tables 4.2.6.8 and 6.1.1.4'
O O 0.0106 0.0060 'International Tables Vol C Tables 4.2.6.8 and 6.1.1.4'
S S 0.1246 0.1234 'International Tables Vol C Tables 4.2.6.8 and 6.1.1.4'

loop_
_geom_angle_atom_site_label_1
_geom_angle_atom_site_label_2
_geom_angle_atom_site_label_3
_geom_angle_site_symmetry_1
_geom_angle_site_symmetry_3
_geom_angle
_geom_angle_publ_flag
C12A N11A C16A . . 116.38(16) ?
N11A C12A N13A . . 124.20(17) ?
N11A C12A S1A . . 113.14(14) ?
N13A C12A S1A . . 122.66(15) ?
C12A N13A C14A . . 122.73(16) ?
C12A N13A H13A . . 118.6 ?
C14A N13A H13A . . 118.6 ?
O14A C14A N13A . . 119.14(17) ?
O14A C14A C15A . . 126.70(19) ?
N13A C14A C15A . . 114.15(16) ?
C16A C15A C14A . . 119.36(18) ?
C16A C15A C51A . . 122.11(17) ?
C14A C15A C51A . . 118.53(17) ?
N16A C16A N11A . . 118.3(3) ?
N16A C16A C15A . . 118.6(3) ?
N11A C16A C15A . . 123.08(17) ?
C12A S1A C17A . . 104.85(9) ?
O51A C51A C15A . . 126.29(19) ?
O51A C51A H51A . . 116.9 ?
C15A C51A H51A . . 116.9 ?
C16A N16A C21 . . 126.8(4) ?
C16A N16A H16A . . 116.6 ?
C21 N16A H16A . . 116.6 ?
C12B N11B C16B . . 115.5(4) ?
N11B C12B N13B . . 124.2(4) ?
N11B C12B S1B . . 114.1(4) ?
N13B C12B S1B . . 121.0(4) ?
C12B N13B C14B . . 122.9(4) ?
C12B N13B H13B . . 118.5 ?
C14B N13B H13B . . 118.5 ?
O14B C14B N13B . . 118.4(5) ?
O14B C14B C15B . . 127.4(6) ?
N13B C14B C15B . . 113.9(3) ?
C16B C15B C14B . . 119.4(3) ?
C16B C15B C51B . . 122.3(4) ?
C14B C15B C51B . . 118.3(4) ?
N11B C16B N16B . . 116(2) ?
N11B C16B C15B . . 123.2(4) ?
N16B C16B C15B . . 116(3) ?
C12B S1B C17B . . 104.8(3) ?
S1B C17B H17D . . 109.5 ?
S1B C17B H17E . . 109.5 ?
H17D C17B H17E . . 109.5 ?
S1B C17B H17F . . 109.5 ?
H17D C17B H17F . . 109.5 ?
H17E C17B H17F . . 109.5 ?
O51B C51B C15B . . 126.8(7) ?
O51B C51B H51B . . 116.6 ?
C15B C51B H51B . . 116.6 ?
C16B N16B C21 . . 140(5) ?
C16B N16B H16B . . 110.1 ?
C21 N16B H16B . . 110.1 ?
O26 C21 N16A . . 103.8(2) ?
O26 C21 N16B . . 106(2) ?
O26 C21 C22 . . 109.98(13) ?
N16A C21 C22 . . 110.0(2) ?
N16B C21 C22 . . 118(2) ?
O26 C21 H21 . . 110.9 ?
N16A C21 H21 . . 110.9 ?
N16B C21 H21 . . 101.3 ?
C22 C21 H21 . . 110.9 ?
O22 C22 C23 . . 106.34(13) ?
O22 C22 C21 . . 108.35(13) ?
C23 C22 C21 . . 110.23(14) ?
O22 C22 H22 . . 110.6 ?
C23 C22 H22 . . 110.6 ?
C21 C22 H22 . . 110.6 ?
O23 C23 C24 . . 108.50(13) ?
O23 C23 C22 . . 108.76(14) ?
C24 C23 C22 . . 109.02(13) ?
O23 C23 H23 . . 110.2 ?
C24 C23 H23 . . 110.2 ?
C22 C23 H23 . . 110.2 ?
O24 C24 C23 . . 106.08(13) ?
O24 C24 C25 . . 112.16(14) ?
C23 C24 C25 . . 109.32(14) ?
O24 C24 H24 . . 109.7 ?
C23 C24 H24 . . 109.7 ?
C25 C24 H24 . . 109.7 ?
O26 C25 C24 . . 107.82(14) ?
O26 C25 H25A . . 110.1 ?
C24 C25 H25A . . 110.1 ?
O26 C25 H25B . . 110.1 ?
C24 C25 H25B . . 110.1 ?
H25A C25 H25B . . 108.5 ?
C21 O26 C25 . . 111.70(13) ?
C221 O22 C22 . . 119.00(13) ?
O221 C221 O22 . . 123.83(17) ?
O221 C221 C222 . . 126.01(18) ?
O22 C221 C222 . . 110.14(15) ?
C221 C222 H22A . . 109.5 ?
C221 C222 H22B . . 109.5 ?
H22A C222 H22B . . 109.5 ?
C221 C222 H22C . . 109.5 ?
H22A C222 H22C . . 109.5 ?
H22B C222 H22C . . 109.5 ?
C231 O23 C23 . . 117.44(13) ?
O231 C231 O23 . . 123.71(16) ?
O231 C231 C232 . . 125.55(16) ?
O23 C231 C232 . . 110.74(16) ?
C231 C232 H23A . . 109.5 ?
C231 C232 H23B . . 109.5 ?
H23A C232 H23B . . 109.5 ?
C231 C232 H23C . . 109.5 ?
H23A C232 H23C . . 109.5 ?
H23B C232 H23C . . 109.5 ?
C241 O24 C24 . . 116.20(13) ?
O241 C241 O24 . . 122.72(17) ?
O241 C241 C242 . . 125.93(18) ?
O24 C241 C242 . . 111.35(16) ?
C241 C242 H24A . . 109.5 ?
C241 C242 H24B . . 109.5 ?
H24A C242 H24B . . 109.5 ?
C241 C242 H24C . . 109.5 ?
H24A C242 H24C . . 109.5 ?
H24B C242 H24C . . 109.5 ?

loop_
_geom_bond_atom_site_label_1
_geom_bond_atom_site_label_2
_geom_bond_site_symmetry_2
_geom_bond_distance
_geom_bond_publ_flag
N11A C12A . 1.325(2) y
C12A N13A . 1.352(2) y
N13A C14A . 1.403(3) y
C14A C15A . 1.425(3) y
C15A C16A . 1.412(2) y
C16A N11A . 1.364(2) y
C12A S1A . 1.746(2) y
N13A H13A . 0.8800 ?
C14A O14A . 1.230(2) y
C15A C51A . 1.436(3) y
C51A O51A . 1.236(3) y
C16A N16A . 1.335(3) y
S1A C17A . 1.810(2) ?
C17A H17A . 0.9800 ?
C17A H17B . 0.9800 ?
C17A H17C . 0.9800 ?
C51A H51A . 0.9500 ?
N16A C21 . 1.435(5) ?
N16A H16A . 0.8800 ?
N11B C12B . 1.325(5) ?
N11B C16B . 1.370(5) ?
C12B N13B . 1.350(5) ?
C12B S1B . 1.743(4) ?
N13B C14B . 1.398(5) ?
N13B H13B . 0.8800 ?
C14B O14B . 1.229(5) ?
C14B C15B . 1.426(5) ?
C15B C16B . 1.412(4) ?
C15B C51B . 1.435(5) ?
C16B N16B . 1.40(2) ?
S1B C17B . 1.813(5) ?
C17B H17D . 0.9800 ?
C17B H17E . 0.9800 ?
C17B H17F . 0.9800 ?
C51B O51B . 1.233(6) ?
C51B H51B . 0.9500 ?
N16B C21 . 1.46(5) ?
N16B H16B . 0.8800 ?
C21 O26 . 1.417(2) ?
C21 C22 . 1.535(2) ?
C21 H21 . 1.0000 ?
C22 O22 . 1.445(2) ?
C22 C23 . 1.515(2) ?
C22 H22 . 1.0000 ?
C23 O23 . 1.440(2) ?
C23 C24 . 1.514(2) ?
C23 H23 . 1.0000 ?
C24 O24 . 1.4452(19) ?
C24 C25 . 1.517(2) ?
C24 H24 . 1.0000 ?
C25 O26 . 1.4337(19) ?
C25 H25A . 0.9900 ?
C25 H25B . 0.9900 ?
O22 C221 . 1.355(2) ?
C221 O221 . 1.194(2) ?
C221 C222 . 1.488(3) ?
C222 H22A . 0.9800 ?
C222 H22B . 0.9800 ?
C222 H22C . 0.9800 ?
O23 C231 . 1.353(2) ?
C231 O231 . 1.204(2) ?
C231 C232 . 1.493(3) ?
C232 H23A . 0.9800 ?
C232 H23B . 0.9800 ?
C232 H23C . 0.9800 ?
O24 C241 . 1.352(2) ?
C241 O241 . 1.203(2) ?
C241 C242 . 1.497(2) ?
C242 H24A . 0.9800 ?
C242 H24B . 0.9800 ?
C242 H24C . 0.9800 ?

loop_
_geom_hbond_atom_site_label_D
_geom_hbond_atom_site_label_H
_geom_hbond_atom_site_label_A
_geom_hbond_site_symmetry_A
_geom_hbond_distance_DH
_geom_hbond_distance_HA
_geom_hbond_distance_DA
_geom_hbond_angle_DHA
_geom_hbond_publ_flag
N13A H13A O221 4_656 0.88 2.11 2.942(2) 157 y
N13B H13B O221 4_656 0.88 1.96 2.780(9) 155 y
N16A H16A O51A . 0.88 1.92 2.645(6) 139 y
N16B H16B O51B . 0.88 2.01 2.68(6) 132 y
C22 H22 O14A 4_646 1.00 2.31 3.304(2) 171 y
C22 H22 O14B 4_646 1.00 2.52 3.468(15) 159 y

loop_
_geom_torsion_atom_site_label_1
_geom_torsion_atom_site_label_2
_geom_torsion_atom_site_label_3
_geom_torsion_atom_site_label_4
_geom_torsion_site_symmetry_1
_geom_torsion_site_symmetry_2
_geom_torsion_site_symmetry_3
_geom_torsion_site_symmetry_4
_geom_torsion
_geom_torsion_publ_flag
C16A N11A C12A N13A . . . . -0.4(4) ?
C16A N11A C12A S1A . . . . 179.0(2) ?
N11A C12A N13A C14A . . . . 2.8(3) ?
S1A C12A N13A C14A . . . . -176.44(18) ?
C12A N13A C14A O14A . . . . 176.5(2) ?
C12A N13A C14A C15A . . . . -4.0(4) ?
O14A C14A C15A C16A . . . . -177.6(3) ?
N13A C14A C15A C16A . . . . 3.0(5) ?
O14A C14A C15A C51A . . . . 2.1(5) ?
N13A C14A C15A C51A . . . . -177.3(3) ?
C12A N11A C16A N16A . . . . -178.9(3) ?
C12A N11A C16A C15A . . . . -0.6(5) ?
C14A C15A C16A N16A . . . . 177.5(4) ?
C51A C15A C16A N16A . . . . -2.2(6) ?
C14A C15A C16A N11A . . . . -0.9(6) ?
C51A C15A C16A N11A . . . . 179.5(3) ?
N11A C12A S1A C17A . . . . -176.69(18) y
N13A C12A S1A C17A . . . . 2.7(2) ?
C16A C15A C51A O51A . . . . 3.9(7) y
C14A C15A C51A O51A . . . . -175.7(5) ?
N11A C16A N16A C21 . . . . -4.2(6) ?
C15A C16A N16A C21 . . . . 177.4(4) ?
C16B N11B C12B N13B . . . . -10(4) ?
C16B N11B C12B S1B . . . . 179(3) ?
N11B C12B N13B C14B . . . . 12(4) ?
S1B C12B N13B C14B . . . . -177.9(18) ?
C12B N13B C14B O14B . . . . 167(2) ?
C12B N13B C14B C15B . . . . -7(4) ?
O14B C14B C15B C16B . . . . -171(4) ?
N13B C14B C15B C16B . . . . 2(6) ?
O14B C14B C15B C51B . . . . 10(6) ?
N13B C14B C15B C51B . . . . -177(4) ?
C12B N11B C16B N16B . . . . 162(4) ?
C12B N11B C16B C15B . . . . 6(6) ?
C14B C15B C16B N11B . . . . -2(7) ?
C51B C15B C16B N11B . . . . 177(4) ?
C14B C15B C16B N16B . . . . -158(4) ?
C51B C15B C16B N16B . . . . 20(7) ?
N11B C12B S1B C17B . . . . -11(2) y
N13B C12B S1B C17B . . . . 177.9(19) ?
C16B C15B C51B O51B . . . . -20(8) y
C14B C15B C51B O51B . . . . 158(5) ?
N11B C16B N16B C21 . . . . 37(8) ?
C15B C16B N16B C21 . . . . -165(5) ?
C16A N16A C21 O26 . . . . -137.7(4) ?
C16A N16A C21 N16B . . . . -36(14) ?
C16A N16A C21 C22 . . . . 104.6(4) ?
C16B N16B C21 O26 . . . . -164(5) ?
C16B N16B C21 N16A . . . . 115(17) ?
C16B N16B C21 C22 . . . . 73(6) ?
O26 C21 C22 O22 . . . . 171.45(13) ?
N16A C21 C22 O22 . . . . -74.7(2) ?
N16B C21 C22 O22 . . . . -68(2) ?
O26 C21 C22 C23 . . . . 55.47(17) ?
N16A C21 C22 C23 . . . . 169.3(2) ?
N16B C21 C22 C23 . . . . 176(2) ?
O22 C22 C23 O23 . . . . 71.26(16) ?
C21 C22 C23 O23 . . . . -171.51(13) ?
O22 C22 C23 C24 . . . . -170.61(12) ?
C21 C22 C23 C24 . . . . -53.37(18) ?
O23 C23 C24 O24 . . . . -63.37(16) ?
C22 C23 C24 O24 . . . . 178.33(13) ?
O23 C23 C24 C25 . . . . 175.49(13) ?
C22 C23 C24 C25 . . . . 57.20(18) ?
O24 C24 C25 O26 . . . . -179.47(13) ?
C23 C24 C25 O26 . . . . -62.10(18) ?
N16A C21 O26 C25 . . . . -179.94(19) ?
N16B C21 O26 C25 . . . . 169.9(19) ?
C22 C21 O26 C25 . . . . -62.23(17) ?
C24 C25 O26 C21 . . . . 65.48(18) ?
C23 C22 O22 C221 . . . . -137.55(15) ?
C21 C22 O22 C221 . . . . 103.97(16) ?
C22 O22 C221 O221 . . . . -0.6(3) ?
C22 O22 C221 C222 . . . . -179.02(13) ?
C24 C23 O23 C231 . . . . 121.87(15) ?
C22 C23 O23 C231 . . . . -119.67(15) ?
C23 O23 C231 O231 . . . . 7.1(2) ?
C23 O23 C231 C232 . . . . -172.85(14) ?
C23 C24 O24 C241 . . . . 151.74(14) ?
C25 C24 O24 C241 . . . . -88.97(19) ?
C24 O24 C241 O241 . . . . 9.5(3) ?
C24 O24 C241 C242 . . . . -170.37(14) ?
